data_1559825
loop_
_publ_author_name
'Bai, Sha'
'Ma, Li-Li'
'Yang, Tao'
'Wang, Fang'
'Wang, Li-Feng'
'Hahn, F. Ekkehardt'
'Wang, Yao-Yu'
'Han, Ying-Feng'

_publ_section_title
;
 Supramolecular-induced regiocontrol over the photochemical [4 + 4]
 cyclodimerization of NHC- or azole-substituted anthracenes.
;
_journal_issue 6
_journal_name_full 'Chemical science'
_journal_page_first 2165
_journal_page_last 2171
_journal_paper_doi 10.1039/d0sc06017h
_journal_volume 12
_journal_year 2020
_chemical_formula_moiety '4(F6 P), C56 H64 N8'
_chemical_formula_sum 'C56 H64 F24 N8 P4'
_chemical_formula_weight 1429.03
_space_group_crystal_system monoclinic
_space_group_IT_number 13
_space_group_name_Hall '-P 2yac'
_space_group_name_H-M_alt 'P 1 2/n 1'
_atom_sites_solution_hydrogens geom
_audit_creation_date 2020-11-24
_audit_creation_method
;
Olex2 1.2
(compiled 2018.05.29 svn.r3508 for OlexSys, GUI svn.r5506)
;
_audit_update_record
;
2020-11-24 deposited with the CCDC.	2020-12-17 downloaded from the CCDC.
;
_cell_angle_alpha 90
_cell_angle_beta 103.355(2)
_cell_angle_gamma 90
_cell_formula_units_Z 2
_cell_length_a 17.1270(9)
_cell_length_b 8.8196(4)
_cell_length_c 21.3425(12)
_cell_measurement_reflns_used 9961
_cell_measurement_temperature 153(2)
_cell_measurement_theta_max 25.85
_cell_measurement_theta_min 2.31
_cell_volume 3136.7(3)
_computing_cell_refinement 'SAINT V8.38A (?, 2016)'
_computing_data_reduction 'SAINT V8.38A (?, 2016)'
_computing_molecular_graphics 'Olex2 (Dolomanov et al., 2009)'
_computing_publication_material 'Olex2 (Dolomanov et al., 2009)'
_computing_structure_refinement 'ShelXL (Sheldrick, 2015)'
_computing_structure_solution 'SHELXT 2014/5 (Sheldrick, 2014)'
_diffrn_ambient_temperature 153.01
_diffrn_measured_fraction_theta_full 0.999
_diffrn_measured_fraction_theta_max 0.999
_diffrn_measurement_device_type 'Bruker APEX-II CCD'
_diffrn_measurement_method '\f and \w scans'
_diffrn_radiation_type MoK\a
_diffrn_radiation_wavelength 0.71073
_diffrn_reflns_av_R_equivalents 0.0582
_diffrn_reflns_av_unetI/netI 0.0343
_diffrn_reflns_Laue_measured_fraction_full 0.999
_diffrn_reflns_Laue_measured_fraction_max 0.999
_diffrn_reflns_limit_h_max 21
_diffrn_reflns_limit_h_min -21
_diffrn_reflns_limit_k_max 11
_diffrn_reflns_limit_k_min -11
_diffrn_reflns_limit_l_max 27
_diffrn_reflns_limit_l_min -23
_diffrn_reflns_number 59699
_diffrn_reflns_point_group_measured_fraction_full 0.999
_diffrn_reflns_point_group_measured_fraction_max 0.999
_diffrn_reflns_theta_full 25.242
_diffrn_reflns_theta_max 27.097
_diffrn_reflns_theta_min 2.509
_diffrn_standards_number 0
_exptl_absorpt_coefficient_mu 0.237
_exptl_absorpt_correction_T_max 0.7455
_exptl_absorpt_correction_T_min 0.6824
_exptl_absorpt_correction_type multi-scan
_exptl_absorpt_process_details
;
SADABS-2016/2 (Bruker,2016/2) was used for absorption correction.
wR2(int) was 0.1220 before and 0.0675 after correction.
The Ratio of minimum to maximum transmission is 0.9154.
The \l/2 correction factor is Not present.
;
_exptl_crystal_colour yellow
_exptl_crystal_colour_primary yellow
_exptl_crystal_density_diffrn 1.513
_exptl_crystal_description block
_exptl_crystal_F_000 1464
_exptl_crystal_size_max 0.21
_exptl_crystal_size_mid 0.2
_exptl_crystal_size_min 0.18
_refine_diff_density_max 0.609
_refine_diff_density_min -0.527
_refine_diff_density_rms 0.064
_refine_ls_extinction_method none
_refine_ls_goodness_of_fit_ref 1.035
_refine_ls_hydrogen_treatment constr
_refine_ls_matrix_type full
_refine_ls_number_parameters 541
_refine_ls_number_reflns 6930
_refine_ls_number_restraints 248
_refine_ls_restrained_S_all 1.102
_refine_ls_R_factor_all 0.0930
_refine_ls_R_factor_gt 0.0634
_refine_ls_shift/su_max 0.000
_refine_ls_shift/su_mean 0.000
_refine_ls_structure_factor_coef Fsqd
_refine_ls_weighting_details 'w=1/[\s^2^(Fo^2^)+(0.0743P)^2^+3.8057P] where P=(Fo^2^+2Fc^2^)/3'
_refine_ls_weighting_scheme calc
_refine_ls_wR_factor_gt 0.1539
_refine_ls_wR_factor_ref 0.1767
_reflns_Friedel_coverage 0.000
_reflns_number_gt 4883
_reflns_number_total 6930
_reflns_threshold_expression 'I > 2\s(I)'
_cod_data_source_file d0sc06017h2.cif
_cod_data_source_block mo_h19062302_0m_a
_cod_depositor_comments
;Adding full bibliography for 1559823--1559829.cif.

 Adding full bibliography for 1559823--1559829.cif.
;
_cod_database_code 1559825
_shelx_shelxl_version_number 2018/3
_shelx_space_group_comment
;
The symmetry employed for this shelxl refinement is uniquely defined
by the following loop, which should always be used as a source of
symmetry information in preference to the above space-group names.
They are only intended as comments.
;
_shelx_estimated_absorpt_t_max 0.959
_shelx_estimated_absorpt_t_min 0.952
_olex2_refinement_description
;
1. Fixed Uiso
 At 1.2 times of:
  All C(H) groups, All C(H,H) groups, All C(H,H,H,H,H,H) groups
 At 1.5 times of:
  All C(H,H,H) groups
2. Restrained distances
 P1-F3B \\sim P1-F3A
 with sigma of 0.02
 P1-F6B \\sim P1-F6A
 with sigma of 0.02
 P1-F5B \\sim P1-F5A
 with sigma of 0.02
 P1-F4B \\sim P1-F4A
 with sigma of 0.02
 P2-F9B \\sim P2-F9A
 with sigma of 0.02
 P2-F12B \\sim P2-F12A
 with sigma of 0.02
 P2-F11B \\sim P2-F11A
 with sigma of 0.02
 P2-F10B \\sim P2-F10A
 with sigma of 0.02
3. Uiso/Uaniso restraints and constraints
Uanis(F4B) \\sim Ueq, Uanis(F5B) \\sim Ueq, Uanis(F6B) \\sim Ueq, Uanis(F3B)
\\sim Ueq: with sigma of 0.005 and sigma for terminal atoms of 0.01
Uanis(C26C) = Uanis(C26B)
4. Rigid body (RIGU) restrains
 P1, F3B, F3A, F6B, F6A, F5B, F5A, F4B, F4A, F1, F2
 with sigma for 1-2 distances of 0.001 and sigma for 1-3 distances of 0.001
 P2, F10B, F10A, F9B, F9A, F12B, F12A, F11B, F11A
 with sigma for 1-2 distances of 0.001 and sigma for 1-3 distances of 0.001
 C25, C26B, C27B, C28B
 with sigma for 1-2 distances of 0.001 and sigma for 1-3 distances of 0.001
 C26A, C27A, C28A
 with sigma for 1-2 distances of 0.001 and sigma for 1-3 distances of 0.001
 C25, C26C, C27C, C28C
 with sigma for 1-2 distances of 0.001 and sigma for 1-3 distances of 0.001
5. Others
 Sof(F6B)=Sof(F5B)=Sof(F4B)=Sof(F3B)=1-FVAR(1)
 Sof(F4A)=Sof(F3A)=Sof(F5A)=Sof(F6A)=FVAR(1)
 Sof(F11B)=Sof(F9B)=Sof(F12B)=Sof(F10B)=1-FVAR(2)
 Sof(F11A)=Sof(F10A)=Sof(F9A)=Sof(F12A)=FVAR(2)
 Fixed Sof: H25E(0.4) H25F(0.4) H25A(0.4) H25B(0.4) H25C(0.2) H25D(0.2)
 C26A(0.4) H26A(0.4) H26B(0.4) C27A(0.4) H27A(0.4) H27B(0.4) C28A(0.4)
 H28A(0.4) H28B(0.4) H28C(0.4) C26C(0.4) H26C(0.4) H26D(0.4) C27C(0.4)
 H27C(0.4) H27D(0.4) C27B(0.2) H27E(0.2) H27F(0.2) C26B(0.2) H26E(0.2)
 H26F(0.2) C28B(0.2) H28D(0.2) H28E(0.2) H28F(0.2) C28C(0.4) H28G(0.4)
 H28H(0.4) H28I(0.4)
6.a Ternary CH refined with riding coordinates:
 C14(H14), C7(H7)
6.b Secondary CH2 refined with riding coordinates:
 C22(H22A,H22B), C21(H21A,H21B), C25(H25E,H25F), C25(H25A,H25B), C25(H25C,
 H25D), C23(H23A,H23B), C26A(H26A,H26B), C27A(H27A,H27B), C26C(H26C,H26D),
 C27C(H27C,H27D), C27B(H27E,H27F), C26B(H26E,H26F)
6.c Aromatic/amide H refined with riding coordinates:
 C5(H5), C16(H16), C17(H17), C12(H12), C9(H9), C10(H10), C19(H19), C18(H18),
 C1(H1), C20(H20), C3(H3), C2(H2)
6.d Idealised Me refined as rotating group:
 C24(H24A,H24B,H24C), C28A(H28A,H28B,H28C), C28B(H28D,H28E,H28F), C28C(H28G,
 H28H,H28I)
;
_olex2_submission_special_instructions 'No special instructions were received'

loop_
_space_group_symop_operation_xyz
'x, y, z'
'-x+1/2, y, -z+1/2'
'-x, -y, -z'
'x-1/2, -y, z-1/2'

loop_
_atom_site_label
_atom_site_type_symbol
_atom_site_fract_x
_atom_site_fract_y
_atom_site_fract_z
_atom_site_U_iso_or_equiv
_atom_site_adp_type
_atom_site_occupancy
_atom_site_site_symmetry_order
_atom_site_calc_flag
_atom_site_refinement_flags_posn
_atom_site_refinement_flags_adp
_atom_site_refinement_flags_occupancy
_atom_site_disorder_assembly
_atom_site_disorder_group
P2 P 0.85309(5) 0.40318(10) 0.45788(5) 0.0525(2) Uani 1 1 d D U . . .
P1 P 0.48620(6) 1.13426(10) 0.34102(4) 0.0524(2) Uani 1 1 d D U . . .
F7 F 0.91754(10) 0.5051(2) 0.50532(9) 0.0535(5) Uani 1 1 d . . . . .
N3 N 0.38733(12) 0.4785(3) 0.50533(10) 0.0313(5) Uani 1 1 d . . . . .
N2 N 0.50099(13) 0.8125(3) 0.13640(10) 0.0353(5) Uani 1 1 d . . . . .
F2 F 0.48157(13) 1.3077(2) 0.35817(13) 0.0764(7) Uani 1 1 d . U . . .
F1 F 0.48856(17) 0.9598(2) 0.32462(10) 0.0849(8) Uani 1 1 d . U . . .
F8 F 0.78911(15) 0.2999(3) 0.41095(14) 0.0943(9) Uani 1 1 d . . . . .
C6 C 0.34799(14) 0.7243(3) 0.22797(11) 0.0270(5) Uani 1 1 d . . . . .
C14 C 0.29738(14) 0.4856(3) 0.26637(11) 0.0266(5) Uani 1 1 d . . . . .
H14 H 0.315830 0.377872 0.272504 0.032 Uiso 1 1 calc R . . . .
N1 N 0.57354(16) 0.8850(3) 0.07106(13) 0.0455(6) Uani 1 1 d . . . . .
C13 C 0.31590(14) 0.5629(3) 0.33195(11) 0.0266(5) Uani 1 1 d . . . . .
C15 C 0.34760(14) 0.5657(3) 0.22654(11) 0.0272(5) Uani 1 1 d . . . . .
N4 N 0.41455(15) 0.4159(3) 0.60595(11) 0.0435(6) Uani 1 1 d . . . . .
C7 C 0.29661(14) 0.8012(3) 0.26770(11) 0.0268(5) Uani 1 1 d . . . . .
H7 H 0.314658 0.908992 0.274827 0.032 Uiso 1 1 calc R . . . .
C8 C 0.31437(14) 0.7216(3) 0.33252(11) 0.0271(5) Uani 1 1 d . . . . .
C4 C 0.44672(15) 0.7262(3) 0.16494(12) 0.0314(6) Uani 1 1 d . . . . .
C5 C 0.39694(15) 0.8046(3) 0.19663(11) 0.0298(5) Uani 1 1 d . . . . .
H5 H 0.396540 0.912360 0.196770 0.036 Uiso 1 1 calc R . . . .
C16 C 0.39633(15) 0.4896(3) 0.19315(11) 0.0301(5) Uani 1 1 d . . . . .
H16 H 0.395124 0.381952 0.191227 0.036 Uiso 1 1 calc R . . . .
C17 C 0.44681(15) 0.5693(3) 0.16254(12) 0.0326(6) Uani 1 1 d . . . . .
H17 H 0.480805 0.517146 0.140357 0.039 Uiso 1 1 calc R . . . .
C12 C 0.33781(14) 0.4829(3) 0.38908(11) 0.0280(5) Uani 1 1 d . . . . .
H12 H 0.338266 0.375204 0.388901 0.034 Uiso 1 1 calc R . . . .
C9 C 0.33394(15) 0.7981(3) 0.39076(12) 0.0303(5) Uani 1 1 d . . . . .
H9 H 0.331555 0.905651 0.391292 0.036 Uiso 1 1 calc R . . . .
C11 C 0.35914(14) 0.5624(3) 0.44678(11) 0.0293(5) Uani 1 1 d . . . . .
C10 C 0.35700(15) 0.7190(3) 0.44834(12) 0.0313(6) Uani 1 1 d . . . . .
H10 H 0.371081 0.771706 0.488180 0.038 Uiso 1 1 calc R . . . .
F11A F 0.8209(10) 0.5427(13) 0.4158(7) 0.071(3) Uani 0.238(9) 1 d D U P A 1
C19 C 0.42773(17) 0.3417(3) 0.51085(14) 0.0409(7) Uani 1 1 d . . . . .
H19 H 0.441382 0.285806 0.476862 0.049 Uiso 1 1 calc R . . . .
F10A F 0.7970(8) 0.421(2) 0.5048(7) 0.093(4) Uani 0.238(9) 1 d D U P A 1
F9A F 0.8841(10) 0.2459(13) 0.4901(8) 0.090(4) Uani 0.238(9) 1 d D U P A 1
C18 C 0.38060(17) 0.5203(3) 0.56398(12) 0.0378(6) Uani 1 1 d . . . . .
H18 H 0.355535 0.610415 0.573919 0.045 Uiso 1 1 calc R . . . .
C1 C 0.52579(17) 0.7757(3) 0.08316(14) 0.0404(7) Uani 1 1 d . . . . .
H1 H 0.511561 0.686357 0.058276 0.049 Uiso 1 1 calc R . . . .
C20 C 0.44411(19) 0.3027(4) 0.57367(14) 0.0485(8) Uani 1 1 d . . . . .
H20 H 0.471057 0.213528 0.592134 0.058 Uiso 1 1 calc R . . . .
C3 C 0.53460(19) 0.9513(4) 0.15811(15) 0.0461(7) Uani 1 1 d . . . . .
H3 H 0.527018 1.005448 0.194720 0.055 Uiso 1 1 calc R . . . .
F12A F 0.9086(9) 0.3653(16) 0.4087(7) 0.075(3) Uani 0.238(9) 1 d D U P A 1
C2 C 0.5799(2) 0.9949(4) 0.11764(16) 0.0510(8) Uani 1 1 d . . . . .
H2 H 0.610800 1.085203 0.120685 0.061 Uiso 1 1 calc R . . . .
F4A F 0.5806(2) 1.1325(4) 0.3724(2) 0.0909(12) Uani 0.770(5) 1 d D U P B 1
F3A F 0.5009(4) 1.1817(4) 0.27509(16) 0.1054(15) Uani 0.770(5) 1 d D U P B 1
C22 C 0.6972(2) 0.8945(4) 0.02987(18) 0.0559(9) Uani 1 1 d . . . . .
H22A H 0.717114 0.793791 0.046916 0.067 Uiso 1 1 calc R . . . .
H22B H 0.716607 0.970603 0.063999 0.067 Uiso 1 1 calc R . . . .
C21 C 0.6072(2) 0.8937(4) 0.01302(16) 0.0533(8) Uani 1 1 d . . . . .
H21A H 0.587518 0.987017 -0.011283 0.064 Uiso 1 1 calc R . . . .
H21B H 0.587994 0.805775 -0.015191 0.064 Uiso 1 1 calc R . . . .
F5A F 0.4771(3) 1.0773(5) 0.41079(17) 0.1021(13) Uani 0.770(5) 1 d D U P B 1
C25 C 0.4191(3) 0.4214(5) 0.67597(14) 0.0671(11) Uani 1 1 d . U . . .
H25E H 0.473132 0.455612 0.699165 0.081 Uiso 0.4 1 calc R . P C -1
H25F H 0.409729 0.319026 0.691826 0.081 Uiso 0.4 1 calc R . P C -1
H25A H 0.415155 0.527562 0.689915 0.081 Uiso 0.4 1 calc R . P D -3
H25B H 0.470981 0.379112 0.700019 0.081 Uiso 0.4 1 calc R . P D -3
H25C H 0.470147 0.372217 0.697801 0.081 Uiso 0.2 1 calc R . P E -2
H25D H 0.423390 0.529392 0.688894 0.081 Uiso 0.2 1 calc R . P E -2
F6A F 0.3931(2) 1.1314(4) 0.3173(3) 0.1128(17) Uani 0.770(5) 1 d D U P B 1
C23 C 0.7307(2) 0.9320(5) -0.0293(2) 0.0682(11) Uani 1 1 d . . . . .
H23A H 0.716064 1.037760 -0.042662 0.082 Uiso 1 1 calc R . . . .
H23B H 0.790007 0.926229 -0.016787 0.082 Uiso 1 1 calc R . . . .
C24 C 0.7014(3) 0.8302(5) -0.0856(2) 0.0781(13) Uani 1 1 d . . . . .
H24A H 0.729224 0.854591 -0.119643 0.117 Uiso 1 1 calc GR . . . .
H24B H 0.643517 0.844512 -0.101957 0.117 Uiso 1 1 calc GR . . . .
H24C H 0.712170 0.724441 -0.072281 0.117 Uiso 1 1 calc GR . . . .
F6B F 0.4226(9) 1.1527(11) 0.2713(5) 0.077(2) Uani 0.230(5) 1 d D U P B 2
F5B F 0.4134(8) 1.1271(13) 0.3752(7) 0.085(2) Uani 0.230(5) 1 d D U P B 2
F4B F 0.5393(9) 1.1350(15) 0.4052(5) 0.088(2) Uani 0.230(5) 1 d D U P B 2
F3B F 0.5546(8) 1.1590(14) 0.3059(8) 0.090(2) Uani 0.230(5) 1 d D U P B 2
C26A C 0.3487(7) 0.5432(17) 0.6898(5) 0.091(4) Uani 0.4 1 d . U P F -1
H26A H 0.355456 0.640318 0.668361 0.109 Uiso 0.4 1 calc R . P F -1
H26B H 0.295423 0.502281 0.668164 0.109 Uiso 0.4 1 calc R . P F -1
C27A C 0.3471(9) 0.5764(18) 0.7558(5) 0.103(4) Uani 0.4 1 d . U P F -1
H27A H 0.402201 0.602225 0.779750 0.124 Uiso 0.4 1 calc R . P F -1
H27B H 0.330626 0.483741 0.775579 0.124 Uiso 0.4 1 calc R . P F -1
C28A C 0.2923(11) 0.703(2) 0.7637(7) 0.148(8) Uani 0.4 1 d . U P F -1
H28A H 0.298827 0.786917 0.735448 0.223 Uiso 0.4 1 calc GR . P F -1
H28B H 0.305521 0.737063 0.808597 0.223 Uiso 0.4 1 calc GR . P F -1
H28C H 0.236682 0.666867 0.752337 0.223 Uiso 0.4 1 calc GR . P F -1
C26C C 0.3489(14) 0.327(2) 0.6896(8) 0.070(3) Uani 0.4 1 d . U P F -3
H26C H 0.348484 0.344155 0.735331 0.083 Uiso 0.4 1 calc R . P F -3
H26D H 0.298962 0.372624 0.663757 0.083 Uiso 0.4 1 calc R . P F -3
C27C C 0.3426(7) 0.1898(14) 0.6808(6) 0.080(3) Uani 0.4 1 d . U P F -3
H27C H 0.394525 0.142487 0.701566 0.096 Uiso 0.4 1 calc R . P F -3
H27D H 0.333502 0.170857 0.633929 0.096 Uiso 0.4 1 calc R . P F -3
C27B C 0.3297(11) 0.310(2) 0.7526(7) 0.061(4) Uani 0.2 1 d . U P F -2
H27E H 0.314440 0.406167 0.770678 0.073 Uiso 0.2 1 calc R . P F -2
H27F H 0.378571 0.275352 0.783840 0.073 Uiso 0.2 1 calc R . P F -2
C26B C 0.359(3) 0.357(5) 0.7011(19) 0.070(3) Uani 0.2 1 d . U P F -2
H26E H 0.313477 0.423766 0.680076 0.083 Uiso 0.2 1 calc R . P F -2
H26F H 0.349643 0.263089 0.675206 0.083 Uiso 0.2 1 calc R . P F -2
F11B F 0.8543(3) 0.5209(7) 0.4015(2) 0.0902(15) Uani 0.762(9) 1 d D U P A 2
F9B F 0.8545(3) 0.2883(5) 0.5156(2) 0.0835(14) Uani 0.762(9) 1 d D U P A 2
F12B F 0.9256(2) 0.3155(6) 0.4404(3) 0.0899(14) Uani 0.762(9) 1 d D U P A 2
F10B F 0.7825(2) 0.4949(5) 0.4767(3) 0.0851(14) Uani 0.762(9) 1 d D U P A 2
C28B C 0.2637(19) 0.196(2) 0.7631(11) 0.076(7) Uani 0.2 1 d . U P F -2
H28D H 0.218717 0.196586 0.725133 0.114 Uiso 0.2 1 calc GR . P F -2
H28E H 0.244539 0.226013 0.801111 0.114 Uiso 0.2 1 calc GR . P F -2
H28F H 0.286522 0.093611 0.769466 0.114 Uiso 0.2 1 calc GR . P F -2
C28C C 0.2777(10) 0.110(2) 0.7048(9) 0.138(6) Uani 0.4 1 d . U P F -3
H28G H 0.225547 0.155081 0.684722 0.207 Uiso 0.4 1 calc GR . P F -3
H28H H 0.287690 0.121032 0.751651 0.207 Uiso 0.4 1 calc GR . P F -3
H28I H 0.277382 0.002339 0.693598 0.207 Uiso 0.4 1 calc GR . P F -3

loop_
_atom_site_aniso_label
_atom_site_aniso_U_11
_atom_site_aniso_U_22
_atom_site_aniso_U_33
_atom_site_aniso_U_23
_atom_site_aniso_U_13
_atom_site_aniso_U_12
P2 0.0398(4) 0.0479(5) 0.0672(6) -0.0005(4) 0.0071(4) -0.0041(4)
P1 0.0725(6) 0.0388(4) 0.0439(5) -0.0107(3) 0.0095(4) -0.0068(4)
F7 0.0439(10) 0.0550(11) 0.0604(11) -0.0009(9) 0.0095(8) -0.0066(8)
N3 0.0294(11) 0.0400(12) 0.0227(10) 0.0021(9) 0.0026(8) 0.0003(9)
N2 0.0386(12) 0.0376(12) 0.0332(12) -0.0038(10) 0.0157(10) -0.0032(10)
F2 0.0659(13) 0.0474(10) 0.1245(18) -0.0397(11) 0.0398(13) -0.0176(9)
F1 0.140(2) 0.0366(10) 0.0567(12) -0.0019(8) -0.0208(12) 0.0119(11)
F8 0.0773(16) 0.0723(16) 0.115(2) -0.0150(15) -0.0156(14) -0.0229(13)
C6 0.0280(12) 0.0299(13) 0.0224(11) -0.0005(9) 0.0047(9) 0.0002(10)
C14 0.0312(13) 0.0237(12) 0.0238(12) -0.0013(9) 0.0039(10) 0.0003(10)
N1 0.0498(14) 0.0447(15) 0.0500(15) -0.0019(12) 0.0281(12) -0.0033(12)
C13 0.0249(11) 0.0309(13) 0.0233(11) -0.0017(10) 0.0041(9) -0.0011(10)
C15 0.0287(12) 0.0288(13) 0.0224(11) -0.0001(9) 0.0024(9) 0.0001(10)
N4 0.0534(15) 0.0510(15) 0.0234(11) 0.0047(10) 0.0031(10) -0.0110(12)
C7 0.0310(13) 0.0251(12) 0.0243(12) -0.0022(9) 0.0061(10) -0.0016(10)
C8 0.0246(11) 0.0302(13) 0.0268(12) -0.0002(10) 0.0064(9) 0.0000(10)
C4 0.0331(13) 0.0368(14) 0.0251(12) -0.0002(10) 0.0086(10) -0.0017(11)
C5 0.0345(13) 0.0287(13) 0.0263(12) -0.0001(10) 0.0071(10) -0.0010(10)
C16 0.0336(13) 0.0292(13) 0.0268(12) -0.0029(10) 0.0053(10) 0.0013(10)
C17 0.0334(13) 0.0364(14) 0.0283(13) -0.0037(11) 0.0078(10) 0.0037(11)
C12 0.0279(12) 0.0289(13) 0.0266(12) 0.0018(10) 0.0047(10) -0.0006(10)
C9 0.0334(13) 0.0297(13) 0.0278(12) -0.0027(10) 0.0074(10) -0.0013(10)
C11 0.0278(12) 0.0366(14) 0.0231(12) 0.0022(10) 0.0048(9) -0.0013(10)
C10 0.0317(13) 0.0367(14) 0.0250(12) -0.0043(10) 0.0056(10) -0.0009(11)
F11A 0.092(10) 0.041(4) 0.068(6) -0.009(3) -0.005(4) 0.005(5)
C19 0.0405(15) 0.0476(17) 0.0344(14) 0.0070(12) 0.0083(12) 0.0084(13)
F10A 0.057(6) 0.131(11) 0.097(7) 0.008(6) 0.032(6) 0.008(6)
F9A 0.111(10) 0.056(5) 0.109(9) 0.021(5) 0.035(6) 0.009(5)
C18 0.0426(15) 0.0428(16) 0.0257(13) -0.0011(11) 0.0034(11) -0.0065(12)
C1 0.0423(15) 0.0429(16) 0.0409(15) -0.0034(12) 0.0195(13) -0.0008(13)
C20 0.0487(17) 0.0549(19) 0.0387(16) 0.0143(14) 0.0034(13) 0.0061(15)
C3 0.0539(18) 0.0440(17) 0.0461(17) -0.0111(14) 0.0235(14) -0.0120(14)
F12A 0.077(8) 0.072(7) 0.081(7) -0.003(5) 0.030(7) 0.003(5)
C2 0.0561(19) 0.0446(18) 0.061(2) -0.0065(15) 0.0313(16) -0.0122(15)
F4A 0.0703(15) 0.076(2) 0.119(3) -0.013(2) 0.0080(16) 0.0068(14)
F3A 0.212(5) 0.0584(18) 0.0563(16) 0.0134(15) 0.053(2) 0.035(3)
C22 0.057(2) 0.055(2) 0.064(2) 0.0055(17) 0.0295(17) 0.0023(16)
C21 0.059(2) 0.058(2) 0.0524(19) 0.0036(16) 0.0334(16) 0.0001(16)
F5A 0.150(4) 0.097(2) 0.0687(17) 0.0022(16) 0.045(2) -0.013(3)
C25 0.098(3) 0.079(3) 0.0218(14) 0.0081(15) 0.0089(16) -0.015(2)
F6A 0.0727(15) 0.0477(17) 0.190(5) -0.005(3) -0.027(2) -0.0162(13)
C23 0.071(2) 0.061(2) 0.087(3) 0.005(2) 0.048(2) -0.0004(19)
C24 0.100(3) 0.071(3) 0.083(3) -0.008(2) 0.060(3) 0.002(2)
F6B 0.112(5) 0.037(4) 0.066(3) 0.004(3) -0.013(3) 0.004(4)
F5B 0.085(4) 0.075(4) 0.103(5) 0.010(5) 0.038(4) -0.017(4)
F4B 0.093(4) 0.096(4) 0.060(3) -0.026(3) -0.010(3) -0.016(4)
F3B 0.101(4) 0.075(4) 0.111(6) 0.011(5) 0.058(4) 0.027(4)
C26A 0.086(8) 0.131(10) 0.055(5) -0.005(6) 0.013(5) 0.000(7)
C27A 0.123(10) 0.136(10) 0.060(5) 0.013(6) 0.039(6) 0.026(8)
C28A 0.159(14) 0.205(15) 0.069(8) -0.022(9) -0.001(8) 0.081(12)
C26C 0.104(5) 0.084(5) 0.026(7) 0.006(4) 0.026(5) -0.008(4)
C27C 0.085(7) 0.087(5) 0.071(6) -0.002(5) 0.024(5) -0.013(4)
C27B 0.073(8) 0.092(11) 0.017(6) 0.014(6) 0.008(5) 0.004(8)
C26B 0.104(5) 0.084(5) 0.026(7) 0.006(4) 0.026(5) -0.008(4)
F11B 0.087(3) 0.106(3) 0.066(2) 0.020(2) -0.0062(18) -0.031(2)
F9B 0.087(3) 0.066(2) 0.090(2) 0.0204(19) 0.0029(18) -0.0254(18)
F12B 0.065(2) 0.103(3) 0.098(3) -0.049(2) 0.012(2) 0.0110(18)
F10B 0.0376(16) 0.080(3) 0.139(4) -0.008(2) 0.022(2) 0.0023(14)
C28B 0.084(13) 0.103(12) 0.044(18) 0.023(9) 0.020(11) -0.001(9)
C28C 0.123(10) 0.140(11) 0.162(15) 0.011(11) 0.054(11) -0.052(9)

loop_
_atom_type_symbol
_atom_type_description
_atom_type_scat_dispersion_real
_atom_type_scat_dispersion_imag
_atom_type_scat_source
C C 0.0033 0.0016 'International Tables Vol C Tables 4.2.6.8 and 6.1.1.4'
H H 0.0000 0.0000 'International Tables Vol C Tables 4.2.6.8 and 6.1.1.4'
F F 0.0171 0.0103 'International Tables Vol C Tables 4.2.6.8 and 6.1.1.4'
N N 0.0061 0.0033 'International Tables Vol C Tables 4.2.6.8 and 6.1.1.4'
P P 0.1023 0.0942 'International Tables Vol C Tables 4.2.6.8 and 6.1.1.4'

loop_
_geom_angle_atom_site_label_1
_geom_angle_atom_site_label_2
_geom_angle_atom_site_label_3
_geom_angle
_geom_angle_site_symmetry_1
_geom_angle_site_symmetry_3
_geom_angle_publ_flag
F7 P2 F12A 96.1(6) . . ?
F7 P2 F11B 89.1(2) . . ?
F8 P2 F7 179.40(15) . . ?
F8 P2 F12A 83.9(6) . . ?
F8 P2 F11B 91.4(2) . . ?
F8 P2 F9B 90.45(18) . . ?
F11A P2 F7 91.2(6) . . ?
F11A P2 F8 89.4(6) . . ?
F11A P2 F9A 170.6(8) . . ?
F11A P2 F12A 88.3(6) . . ?
F10A P2 F7 88.5(6) . . ?
F10A P2 F8 91.5(6) . . ?
F10A P2 F11A 95.9(7) . . ?
F10A P2 F9A 90.3(7) . . ?
F10A P2 F12A 173.8(9) . . ?
F9A P2 F7 96.0(6) . . ?
F9A P2 F8 83.4(6) . . ?
F9A P2 F12A 84.9(7) . . ?
F9B P2 F7 89.02(17) . . ?
F9B P2 F11B 178.1(3) . . ?
F12B P2 F7 87.66(18) . . ?
F12B P2 F8 92.0(2) . . ?
F12B P2 F11B 89.6(3) . . ?
F12B P2 F9B 89.9(2) . . ?
F12B P2 F10B 178.1(2) . . ?
F10B P2 F7 90.46(18) . . ?
F10B P2 F8 89.83(19) . . ?
F10B P2 F11B 90.2(2) . . ?
F10B P2 F9B 90.3(2) . . ?
F2 P1 F1 178.32(16) . . ?
F2 P1 F4A 90.70(16) . . ?
F2 P1 F5A 93.85(18) . . ?
F2 P1 F6B 93.2(4) . . ?
F2 P1 F5B 81.1(4) . . ?
F1 P1 F4A 90.47(17) . . ?
F1 P1 F5A 85.06(18) . . ?
F1 P1 F6B 86.6(4) . . ?
F1 P1 F5B 97.2(5) . . ?
F4A P1 F5A 85.1(2) . . ?
F3A P1 F2 88.64(17) . . ?
F3A P1 F1 92.53(16) . . ?
F3A P1 F4A 91.3(3) . . ?
F3A P1 F5A 175.7(3) . . ?
F3A P1 F6A 94.5(3) . . ?
F6A P1 F2 89.33(16) . . ?
F6A P1 F1 89.38(17) . . ?
F6A P1 F4A 174.2(3) . . ?
F6A P1 F5A 89.1(3) . . ?
F5B P1 F6B 89.6(8) . . ?
F4B P1 F2 80.3(5) . . ?
F4B P1 F1 99.8(5) . . ?
F4B P1 F6B 173.2(7) . . ?
F4B P1 F5B 87.4(8) . . ?
F4B P1 F3B 94.4(9) . . ?
F3B P1 F2 93.4(5) . . ?
F3B P1 F1 88.2(5) . . ?
F3B P1 F6B 88.0(8) . . ?
F3B P1 F5B 173.9(6) . . ?
C19 N3 C11 125.8(2) . . ?
C18 N3 C11 126.0(2) . . ?
C18 N3 C19 108.1(2) . . ?
C1 N2 C4 126.3(2) . . ?
C1 N2 C3 108.0(2) . . ?
C3 N2 C4 125.7(2) . . ?
C15 C6 C7 117.3(2) . . ?
C5 C6 C15 120.1(2) . . ?
C5 C6 C7 122.5(2) . . ?
C13 C14 C14 111.9(2) . 2 ?
C15 C14 C14 113.7(2) . 2 ?
C15 C14 C13 106.36(19) . . ?
C1 N1 C2 108.7(2) . . ?
C1 N1 C21 125.1(3) . . ?
C2 N1 C21 125.9(3) . . ?
C8 C13 C14 117.1(2) . . ?
C12 C13 C14 122.5(2) . . ?
C12 C13 C8 120.3(2) . . ?
C6 C15 C14 117.0(2) . . ?
C16 C15 C6 119.6(2) . . ?
C16 C15 C14 123.2(2) . . ?
C18 N4 C20 108.8(2) . . ?
C18 N4 C25 125.0(3) . . ?
C20 N4 C25 126.2(3) . . ?
C6 C7 C7 112.4(2) . 2 ?
C6 C7 C8 106.41(19) . . ?
C8 C7 C7 113.5(2) . 2 ?
C13 C8 C7 117.1(2) . . ?
C9 C8 C13 119.6(2) . . ?
C9 C8 C7 123.2(2) . . ?
C5 C4 N2 118.2(2) . . ?
C17 C4 N2 120.4(2) . . ?
C17 C4 C5 121.4(2) . . ?
C6 C5 C4 119.3(2) . . ?
C15 C16 C17 120.6(2) . . ?
C4 C17 C16 118.9(2) . . ?
C13 C12 C11 119.0(2) . . ?
C8 C9 C10 120.6(2) . . ?
C12 C11 N3 118.5(2) . . ?
C10 C11 N3 120.0(2) . . ?
C10 C11 C12 121.5(2) . . ?
C11 C10 C9 118.9(2) . . ?
C20 C19 N3 107.0(3) . . ?
N4 C18 N3 108.8(3) . . ?
N1 C1 N2 108.6(3) . . ?
C19 C20 N4 107.3(3) . . ?
C2 C3 N2 107.1(3) . . ?
C3 C2 N1 107.6(3) . . ?
C21 C22 C23 111.2(3) . . ?
N1 C21 C22 112.1(3) . . ?
N4 C25 C26A 108.8(5) . . ?
N4 C25 C26C 108.1(7) . . ?
C26B C25 N4 120.3(17) . . ?
C24 C23 C22 114.3(3) . . ?
C27A C26A C25 118.2(10) . . ?
C26A C27A C28A 114.5(12) . . ?
C27C C26C C25 123.3(17) . . ?
C26C C27C C28C 117.1(14) . . ?
C26B C27B C28B 136(2) . . ?
C27B C26B C25 151(4) . . ?

loop_
_geom_bond_atom_site_label_1
_geom_bond_atom_site_label_2
_geom_bond_distance
_geom_bond_site_symmetry_2
_geom_bond_publ_flag
P2 F7 1.592(2) . ?
P2 F8 1.590(2) . ?
P2 F11A 1.549(10) . ?
P2 F10A 1.548(10) . ?
P2 F9A 1.585(10) . ?
P2 F12A 1.605(10) . ?
P2 F11B 1.593(4) . ?
P2 F9B 1.590(3) . ?
P2 F12B 1.580(3) . ?
P2 F10B 1.582(3) . ?
P1 F2 1.579(2) . ?
P1 F1 1.581(2) . ?
P1 F4A 1.601(3) . ?
P1 F3A 1.543(3) . ?
P1 F5A 1.613(3) . ?
P1 F6A 1.557(3) . ?
P1 F6B 1.637(9) . ?
P1 F5B 1.585(10) . ?
P1 F4B 1.460(9) . ?
P1 F3B 1.545(10) . ?
N3 C11 1.437(3) . ?
N3 C19 1.382(4) . ?
N3 C18 1.335(3) . ?
N2 C4 1.440(3) . ?
N2 C1 1.341(3) . ?
N2 C3 1.386(4) . ?
C6 C15 1.400(3) . ?
C6 C7 1.516(3) . ?
C6 C5 1.383(3) . ?
C14 C14 1.612(5) 2 ?
C14 C13 1.523(3) . ?
C14 C15 1.516(3) . ?
N1 C1 1.328(4) . ?
N1 C2 1.374(4) . ?
N1 C21 1.484(4) . ?
C13 C8 1.399(3) . ?
C13 C12 1.384(3) . ?
C15 C16 1.389(3) . ?
N4 C18 1.323(4) . ?
N4 C20 1.374(4) . ?
N4 C25 1.479(4) . ?
C7 C7 1.601(5) 2 ?
C7 C8 1.519(3) . ?
C8 C9 1.386(3) . ?
C4 C5 1.389(4) . ?
C4 C17 1.385(4) . ?
C16 C17 1.389(4) . ?
C12 C11 1.390(3) . ?
C9 C10 1.389(3) . ?
C11 C10 1.382(4) . ?
C19 C20 1.349(4) . ?
C3 C2 1.344(4) . ?
C22 C21 1.499(5) . ?
C22 C23 1.540(5) . ?
C25 C26A 1.692(13) . ?
C25 C26C 1.546(17) . ?
C25 C26B 1.39(3) . ?
C23 C24 1.491(6) . ?
C26A C27A 1.447(14) . ?
C27A C28A 1.490(19) . ?
C26C C27C 1.223(19) . ?
C27C C28C 1.502(16) . ?
C27B C26B 1.37(4) . ?
C27B C28B 1.57(3) . ?
